data_4071974
loop_
_publ_author_name
'Dabb, Serin L.'
'Messerle, Barbara A.'
'Wagler, J\"org'

_publ_section_title
;
 Formation of Metallacyclobutene Complexes via the Addition of Hydrazines
 to Ruthenium Vinylidene Complexes
;
_journal_issue 18
_journal_name_full Organometallics
_journal_page_first 4657
_journal_paper_doi 10.1021/om800494c
_journal_volume 27
_journal_year 2008
_chemical_formula_moiety 'C45 H58 Cl N6 P2 Ru,  C24 H20 B, 3.5(C4 H8 O) '
_chemical_formula_sum 'C83 H106 B Cl N6 O3.5 P2 Ru'
_chemical_formula_weight 1453.01
_chemical_name_systematic
;
 ?
;
_space_group_IT_number 15
_symmetry_cell_setting monoclinic
_symmetry_space_group_name_Hall '-C 2yc'
_symmetry_space_group_name_H-M 'C 1 2/c 1'
_atom_sites_solution_hydrogens geom
_atom_sites_solution_primary direct
_atom_sites_solution_secondary difmap
_audit_creation_method SHELXL-97
_cell_angle_alpha 90.00
_cell_angle_beta 95.834(2)
_cell_angle_gamma 90.00
_cell_formula_units_Z 8
_cell_length_a 29.5138(9)
_cell_length_b 19.7724(6)
_cell_length_c 26.3039(6)
_cell_measurement_reflns_used 5754
_cell_measurement_temperature 90(2)
_cell_measurement_theta_max 26.60
_cell_measurement_theta_min 2.32
_cell_volume 15270.4(7)
_computing_cell_refinement 'Bruker SMART'
_computing_data_collection 'Bruker SMART'
_computing_data_reduction 'Bruker SAINT'
_computing_molecular_graphics 'Ortep32 (Farugia)'
_computing_publication_material 'Shelx-97/ciftab(Sheldrick, 1997)'
_computing_structure_refinement 'SHELXL-97 (Sheldrick, 1997)'
_computing_structure_solution 'SHELXS-97 (Sheldrick, 1990)'
_diffrn_ambient_temperature 90(2)
_diffrn_measured_fraction_theta_full 0.998
_diffrn_measured_fraction_theta_max 0.998
_diffrn_measurement_device_type 'CCD area detector'
_diffrn_measurement_method 'phi and omega scans'
_diffrn_radiation_monochromator graphite
_diffrn_radiation_source 'fine-focus sealed tube'
_diffrn_radiation_type MoK\a
_diffrn_radiation_wavelength 0.71073
_diffrn_reflns_av_R_equivalents 0.0507
_diffrn_reflns_av_sigmaI/netI 0.0572
_diffrn_reflns_limit_h_max 37
_diffrn_reflns_limit_h_min -37
_diffrn_reflns_limit_k_max 25
_diffrn_reflns_limit_k_min -25
_diffrn_reflns_limit_l_max 33
_diffrn_reflns_limit_l_min -33
_diffrn_reflns_number 64105
_diffrn_reflns_theta_full 27.00
_diffrn_reflns_theta_max 27.00
_diffrn_reflns_theta_min 1.94
_exptl_absorpt_coefficient_mu 0.335
_exptl_absorpt_correction_T_max 0.9421
_exptl_absorpt_correction_T_min 0.8301
_exptl_absorpt_correction_type multi-scan
_exptl_absorpt_process_details SADABS
_exptl_crystal_colour yellow
_exptl_crystal_density_diffrn 1.264
_exptl_crystal_density_method 'not measured'
_exptl_crystal_description piece
_exptl_crystal_F_000 6160
_exptl_crystal_size_max 0.32
_exptl_crystal_size_mid 0.25
_exptl_crystal_size_min 0.18
_refine_diff_density_max 1.038
_refine_diff_density_min -0.781
_refine_diff_density_rms 0.080
_refine_ls_extinction_method none
_refine_ls_goodness_of_fit_ref 1.060
_refine_ls_hydrogen_treatment mixed
_refine_ls_matrix_type full
_refine_ls_number_parameters 939
_refine_ls_number_reflns 16636
_refine_ls_number_restraints 127
_refine_ls_restrained_S_all 1.070
_refine_ls_R_factor_all 0.0784
_refine_ls_R_factor_gt 0.0427
_refine_ls_shift/su_max 0.004
_refine_ls_shift/su_mean 0.000
_refine_ls_structure_factor_coef Fsqd
_refine_ls_weighting_details 'calc w=1/[\s^2^(Fo^2^)+(0.0576P)^2^+5.8314P] where P=(Fo^2^+2Fc^2^)/3'
_refine_ls_weighting_scheme calc
_refine_ls_wR_factor_gt 0.1033
_refine_ls_wR_factor_ref 0.1138
_reflns_number_gt 11827
_reflns_number_total 16636
_reflns_threshold_expression >2sigma(I)
_cod_data_source_file om800494c_si_004.cif
_cod_data_source_block sd00301
_cod_original_sg_symbol_Hall -C2yc
_cod_original_sg_symbol_H-M C2/c
_cod_original_formula_sum 'C83 H106 B Cl N6 O3.50 P2 Ru'
_cod_database_code 4071974

loop_
_symmetry_equiv_pos_as_xyz
'x, y, z'
'-x, y, -z+1/2'
'x+1/2, y+1/2, z'
'-x+1/2, y+1/2, -z+1/2'
'-x, -y, -z'
'x, -y, z-1/2'
'-x+1/2, -y+1/2, -z'
'x+1/2, -y+1/2, z-1/2'

loop_
_atom_site_label
_atom_site_type_symbol
_atom_site_fract_x
_atom_site_fract_y
_atom_site_fract_z
_atom_site_U_iso_or_equiv
_atom_site_adp_type
_atom_site_occupancy
_atom_site_symmetry_multiplicity
_atom_site_calc_flag
_atom_site_refinement_flags
_atom_site_disorder_assembly
_atom_site_disorder_group
Ru1 Ru 0.509445(7) 0.664841(10) 0.542242(7) 0.01404(6) Uani 1 1 d . . .
Cl1 Cl 0.47449(2) 0.59191(3) 0.47322(2) 0.01883(14) Uani 1 1 d . . .
P1 P 0.53660(2) 0.71645(3) 0.61804(2) 0.01632(14) Uani 1 1 d . . .
P2 P 0.47803(2) 0.75810(3) 0.50124(2) 0.01583(14) Uani 1 1 d . . .
N1 N 0.55012(8) 0.57015(11) 0.55727(9) 0.0169(5) Uani 1 1 d . . .
H1A H 0.5631(10) 0.5559(14) 0.5844(11) 0.020 Uiso 1 1 d . . .
H1B H 0.5363(10) 0.5387(14) 0.5409(11) 0.020 Uiso 1 1 d . . .
N2 N 0.58244(7) 0.59826(11) 0.52568(8) 0.0177(5) Uani 1 1 d . . .
N3 N 0.44465(7) 0.63893(11) 0.57526(8) 0.0176(5) Uani 1 1 d . . .
N4 N 0.40489(7) 0.67615(11) 0.57341(8) 0.0182(5) Uani 1 1 d . . .
N5 N 0.61064(8) 0.51974(12) 0.64750(8) 0.0237(5) Uani 1 1 d . . .
N6 N 0.62513(8) 0.57260(11) 0.67858(8) 0.0232(5) Uani 1 1 d . . .
C1 C 0.56760(8) 0.65862(13) 0.51131(9) 0.0173(5) Uani 1 1 d . . .
C2 C 0.59305(9) 0.69620(13) 0.47337(9) 0.0192(5) Uani 1 1 d . . .
H2A H 0.6260 0.6953 0.4849 0.023 Uiso 1 1 calc R . .
H2B H 0.5831 0.7440 0.4720 0.023 Uiso 1 1 calc R . .
C3 C 0.58504(9) 0.66523(14) 0.41964(9) 0.0210(6) Uani 1 1 d . . .
H3A H 0.6007 0.6210 0.4194 0.025 Uiso 1 1 calc R . .
H3B H 0.5520 0.6573 0.4110 0.025 Uiso 1 1 calc R . .
C4 C 0.60251(9) 0.71116(14) 0.37939(10) 0.0238(6) Uani 1 1 d . . .
H4A H 0.5869 0.7554 0.3800 0.029 Uiso 1 1 calc R . .
H4B H 0.6355 0.7190 0.3882 0.029 Uiso 1 1 calc R . .
C5 C 0.59489(10) 0.68201(16) 0.32569(10) 0.0313(7) Uani 1 1 d . . .
H5A H 0.6106 0.6378 0.3250 0.038 Uiso 1 1 calc R . .
H5B H 0.5619 0.6740 0.3169 0.038 Uiso 1 1 calc R . .
C6 C 0.61220(12) 0.7281(2) 0.28572(12) 0.0480(10) Uani 1 1 d . . .
H6A H 0.5963 0.7716 0.2857 0.072 Uiso 1 1 calc R . .
H6B H 0.6065 0.7071 0.2519 0.072 Uiso 1 1 calc R . .
H6C H 0.6450 0.7354 0.2937 0.072 Uiso 1 1 calc R . .
C9 C 0.61941(9) 0.55551(14) 0.51164(10) 0.0238(6) Uani 1 1 d . . .
H9A H 0.6072 0.5213 0.4870 0.036 Uiso 1 1 calc R . .
H9B H 0.6341 0.5331 0.5422 0.036 Uiso 1 1 calc R . .
H9C H 0.6418 0.5834 0.4962 0.036 Uiso 1 1 calc R . .
C15 C 0.62704(9) 0.46453(14) 0.67216(10) 0.0238(6) Uani 1 1 d . . .
C16 C 0.65163(10) 0.48222(15) 0.71876(11) 0.0281(7) Uani 1 1 d . . .
H16 H 0.6665 0.4522 0.7432 0.034 Uiso 1 1 calc R . .
C17 C 0.64985(10) 0.55148(15) 0.72193(10) 0.0267(6) Uani 1 1 d . . .
C18 C 0.61793(11) 0.39657(14) 0.64934(11) 0.0306(7) Uani 1 1 d . . .
H18A H 0.5982 0.4011 0.6173 0.046 Uiso 1 1 calc R . .
H18B H 0.6029 0.3683 0.6732 0.046 Uiso 1 1 calc R . .
H18C H 0.6468 0.3755 0.6425 0.046 Uiso 1 1 calc R . .
C19 C 0.66843(11) 0.59907(16) 0.76325(11) 0.0370(8) Uani 1 1 d . . .
H19A H 0.6836 0.6370 0.7480 0.056 Uiso 1 1 calc R . .
H19B H 0.6904 0.5751 0.7873 0.056 Uiso 1 1 calc R . .
H19C H 0.6434 0.6162 0.7815 0.056 Uiso 1 1 calc R . .
C20 C 0.61146(9) 0.63988(14) 0.66089(11) 0.0236(6) Uani 1 1 d . . .
H20A H 0.6172 0.6448 0.6247 0.028 Uiso 1 1 calc R . .
H20B H 0.6302 0.6739 0.6810 0.028 Uiso 1 1 calc R . .
C21 C 0.56083(9) 0.65369(13) 0.66591(10) 0.0212(6) Uani 1 1 d . . .
H21A H 0.5574 0.6708 0.7007 0.025 Uiso 1 1 calc R . .
H21B H 0.5436 0.6108 0.6613 0.025 Uiso 1 1 calc R . .
C22 C 0.58365(9) 0.77755(13) 0.62660(10) 0.0214(6) Uani 1 1 d . . .
C23 C 0.61742(9) 0.77729(15) 0.59325(10) 0.0249(6) Uani 1 1 d . . .
H23 H 0.6144 0.7481 0.5644 0.030 Uiso 1 1 calc R . .
C24 C 0.65518(11) 0.81872(17) 0.60133(12) 0.0370(8) Uani 1 1 d . . .
H24 H 0.6777 0.8182 0.5780 0.044 Uiso 1 1 calc R . .
C25 C 0.66015(13) 0.8608(2) 0.64315(14) 0.0517(10) Uani 1 1 d . . .
H25 H 0.6856 0.8902 0.6483 0.062 Uiso 1 1 calc R . .
C26 C 0.62772(14) 0.85986(19) 0.67769(13) 0.0506(10) Uani 1 1 d . . .
H26 H 0.6316 0.8879 0.7072 0.061 Uiso 1 1 calc R . .
C27 C 0.58976(11) 0.81880(14) 0.66986(11) 0.0319(7) Uani 1 1 d . . .
H27 H 0.5678 0.8186 0.6939 0.038 Uiso 1 1 calc R . .
C28 C 0.49196(9) 0.75511(14) 0.65185(9) 0.0212(6) Uani 1 1 d . . .
C29 C 0.46399(10) 0.71407(15) 0.67854(10) 0.0254(6) Uani 1 1 d . . .
H29 H 0.4705 0.6672 0.6825 0.031 Uiso 1 1 calc R . .
C30 C 0.42685(10) 0.74147(18) 0.69930(11) 0.0344(8) Uani 1 1 d . . .
H30 H 0.4079 0.7131 0.7171 0.041 Uiso 1 1 calc R . .
C31 C 0.41699(11) 0.80971(19) 0.69442(11) 0.0413(9) Uani 1 1 d . . .
H31 H 0.3910 0.8279 0.7082 0.050 Uiso 1 1 calc R . .
C32 C 0.44526(12) 0.85126(18) 0.66936(11) 0.0414(9) Uani 1 1 d . . .
H32 H 0.4391 0.8984 0.6667 0.050 Uiso 1 1 calc R . .
C33 C 0.48237(11) 0.82443(15) 0.64821(10) 0.0294(7) Uani 1 1 d . . .
H33 H 0.5016 0.8533 0.6311 0.035 Uiso 1 1 calc R . .
C34 C 0.43415(9) 0.58013(13) 0.59724(9) 0.0187(5) Uani 1 1 d . . .
C35 C 0.38944(9) 0.58100(14) 0.60982(10) 0.0214(6) Uani 1 1 d . . .
H35 H 0.3742 0.5459 0.6259 0.026 Uiso 1 1 calc R . .
C36 C 0.37177(9) 0.64249(14) 0.59440(10) 0.0212(6) Uani 1 1 d . . .
C37 C 0.46606(9) 0.52148(13) 0.60523(10) 0.0226(6) Uani 1 1 d . . .
H37A H 0.4728 0.5038 0.5720 0.034 Uiso 1 1 calc R . .
H37B H 0.4519 0.4859 0.6241 0.034 Uiso 1 1 calc R . .
H37C H 0.4944 0.5363 0.6248 0.034 Uiso 1 1 calc R . .
C38 C 0.32568(9) 0.67177(15) 0.59881(11) 0.0277(6) Uani 1 1 d . . .
H38A H 0.3286 0.7123 0.6203 0.042 Uiso 1 1 calc R . .
H38B H 0.3067 0.6384 0.6143 0.042 Uiso 1 1 calc R . .
H38C H 0.3114 0.6838 0.5647 0.042 Uiso 1 1 calc R . .
C39 C 0.40106(9) 0.74383(13) 0.55166(10) 0.0208(6) Uani 1 1 d . . .
H39A H 0.4198 0.7752 0.5744 0.025 Uiso 1 1 calc R . .
H39B H 0.3690 0.7588 0.5505 0.025 Uiso 1 1 calc R . .
C40 C 0.41628(9) 0.74845(14) 0.49765(10) 0.0202(6) Uani 1 1 d . . .
H40A H 0.4014 0.7876 0.4794 0.024 Uiso 1 1 calc R . .
H40B H 0.4070 0.7070 0.4782 0.024 Uiso 1 1 calc R . .
C41 C 0.48701(9) 0.77309(13) 0.43359(9) 0.0187(6) Uani 1 1 d . . .
C42 C 0.50754(9) 0.83199(14) 0.41770(10) 0.0234(6) Uani 1 1 d . . .
H42 H 0.5194 0.8641 0.4424 0.028 Uiso 1 1 calc R . .
C43 C 0.51090(10) 0.84429(16) 0.36609(11) 0.0297(7) Uani 1 1 d . . .
H43 H 0.5250 0.8846 0.3559 0.036 Uiso 1 1 calc R . .
C44 C 0.49395(10) 0.79834(16) 0.32986(10) 0.0293(7) Uani 1 1 d . . .
H44 H 0.4959 0.8070 0.2946 0.035 Uiso 1 1 calc R . .
C45 C 0.47409(10) 0.73946(16) 0.34498(10) 0.0304(7) Uani 1 1 d . . .
H45 H 0.4628 0.7072 0.3201 0.036 Uiso 1 1 calc R . .
C46 C 0.47053(10) 0.72709(14) 0.39624(10) 0.0244(6) Uani 1 1 d . . .
H46 H 0.4566 0.6865 0.4060 0.029 Uiso 1 1 calc R . .
C47 C 0.48698(9) 0.84394(13) 0.52636(9) 0.0185(5) Uani 1 1 d . . .
C48 C 0.53198(10) 0.86594(14) 0.53865(10) 0.0216(6) Uani 1 1 d . . .
H48 H 0.5565 0.8364 0.5333 0.026 Uiso 1 1 calc R . .
C49 C 0.54124(11) 0.92953(14) 0.55830(10) 0.0276(6) Uani 1 1 d . . .
H49 H 0.5719 0.9436 0.5667 0.033 Uiso 1 1 calc R . .
C50 C 0.50565(12) 0.97302(14) 0.56575(11) 0.0328(7) Uani 1 1 d . . .
H50 H 0.5119 1.0167 0.5798 0.039 Uiso 1 1 calc R . .
C51 C 0.46103(11) 0.95309(14) 0.55283(10) 0.0292(7) Uani 1 1 d . . .
H51 H 0.4367 0.9832 0.5575 0.035 Uiso 1 1 calc R . .
C52 C 0.45186(10) 0.88898(13) 0.53297(10) 0.0223(6) Uani 1 1 d . . .
H52 H 0.4212 0.8757 0.5238 0.027 Uiso 1 1 calc R . .
B1 B 0.28820(11) 0.96199(17) 0.47449(13) 0.0268(7) Uani 1 1 d . . .
C53 C 0.26004(9) 1.01623(16) 0.43508(12) 0.0306(7) Uani 1 1 d . . .
C54 C 0.24099(11) 1.07489(17) 0.45316(14) 0.0432(9) Uani 1 1 d . . .
H54 H 0.2450 1.0840 0.4888 0.052 Uiso 1 1 calc R . .
C55 C 0.21609(11) 1.12104(19) 0.42071(15) 0.0488(10) Uani 1 1 d . . .
H55 H 0.2035 1.1604 0.4345 0.059 Uiso 1 1 calc R . .
C56 C 0.20997(11) 1.1093(2) 0.36917(16) 0.0514(10) Uani 1 1 d . . .
H56 H 0.1936 1.1407 0.3470 0.062 Uiso 1 1 calc R . .
C57 C 0.22765(11) 1.05192(19) 0.34999(15) 0.0459(9) Uani 1 1 d . . .
H57 H 0.2233 1.0432 0.3143 0.055 Uiso 1 1 calc R . .
C58 C 0.25198(10) 1.00635(17) 0.38237(13) 0.0370(8) Uani 1 1 d . . .
H58 H 0.2637 0.9667 0.3680 0.044 Uiso 1 1 calc R . .
C59 C 0.32053(9) 0.91575(15) 0.44037(10) 0.0249(6) Uani 1 1 d . . .
C60 C 0.36569(10) 0.93204(17) 0.43460(11) 0.0303(7) Uani 1 1 d . . .
H60 H 0.3794 0.9690 0.4534 0.036 Uiso 1 1 calc R . .
C61 C 0.39132(10) 0.89589(19) 0.40220(12) 0.0408(9) Uani 1 1 d . . .
H61 H 0.4220 0.9087 0.3994 0.049 Uiso 1 1 calc R . .
C62 C 0.37296(11) 0.84183(18) 0.37418(12) 0.0368(8) Uani 1 1 d . . .
H62 H 0.3905 0.8177 0.3518 0.044 Uiso 1 1 calc R . .
C63 C 0.32873(11) 0.82369(16) 0.37934(12) 0.0344(7) Uani 1 1 d . . .
H63 H 0.3154 0.7864 0.3606 0.041 Uiso 1 1 calc R . .
C64 C 0.30343(10) 0.85989(15) 0.41202(11) 0.0300(7) Uani 1 1 d . . .
H64 H 0.2730 0.8459 0.4152 0.036 Uiso 1 1 calc R . .
C65 C 0.25141(9) 0.91359(14) 0.50021(10) 0.0215(6) Uani 1 1 d . . .
C66 C 0.26426(9) 0.85088(14) 0.52176(10) 0.0244(6) Uani 1 1 d . . .
H66 H 0.2946 0.8358 0.5200 0.029 Uiso 1 1 calc R . .
C67 C 0.23462(10) 0.80971(14) 0.54560(10) 0.0241(6) Uani 1 1 d . . .
H67 H 0.2450 0.7678 0.5600 0.029 Uiso 1 1 calc R . .
C68 C 0.19016(9) 0.82965(14) 0.54838(10) 0.0234(6) Uani 1 1 d . . .
H68 H 0.1697 0.8016 0.5644 0.028 Uiso 1 1 calc R . .
C69 C 0.17572(10) 0.89147(14) 0.52731(11) 0.0260(6) Uani 1 1 d . . .
H69 H 0.1452 0.9059 0.5288 0.031 Uiso 1 1 calc R . .
C70 C 0.20599(9) 0.93203(14) 0.50406(11) 0.0248(6) Uani 1 1 d . . .
H70 H 0.1955 0.9742 0.4901 0.030 Uiso 1 1 calc R . .
C71 C 0.31912(9) 1.00239(14) 0.51971(12) 0.0283(7) Uani 1 1 d . . .
C72 C 0.32555(11) 0.98073(16) 0.57074(12) 0.0355(7) Uani 1 1 d . . .
H72 H 0.3115 0.9399 0.5798 0.043 Uiso 1 1 calc R . .
C73 C 0.35168(13) 1.01654(19) 0.60873(14) 0.0487(9) Uani 1 1 d . . .
H73 H 0.3554 0.9997 0.6427 0.058 Uiso 1 1 calc R . .
C74 C 0.37218(13) 1.07663(19) 0.59705(15) 0.0502(10) Uani 1 1 d . . .
H74 H 0.3892 1.1021 0.6230 0.060 Uiso 1 1 calc R . .
C75 C 0.36762(12) 1.09897(17) 0.54737(15) 0.0460(9) Uani 1 1 d . . .
H75 H 0.3822 1.1396 0.5387 0.055 Uiso 1 1 calc R . .
C76 C 0.34196(10) 1.06277(15) 0.51008(13) 0.0349(7) Uani 1 1 d . . .
H76 H 0.3396 1.0795 0.4760 0.042 Uiso 1 1 calc R . .
O1S O 0.5000 0.55357(17) 0.7500 0.0526(10) Uani 1 2 d S . .
C1S C 0.53926(12) 0.51141(18) 0.75081(14) 0.0444(9) Uani 1 1 d . . .
H1SA H 0.5567 0.5124 0.7850 0.053 Uiso 1 1 calc R . .
H1SB H 0.5594 0.5272 0.7253 0.053 Uiso 1 1 calc R . .
C2S C 0.52246(14) 0.44098(19) 0.73815(14) 0.0571(11) Uani 1 1 d . . .
H2SA H 0.5436 0.4063 0.7539 0.069 Uiso 1 1 calc R . .
H2SB H 0.5178 0.4335 0.7008 0.069 Uiso 1 1 calc R . .
O2S O 0.70302(12) 0.64873(19) 0.56187(15) 0.0657(11) Uani 0.76 1 d PD A 1
C3S C 0.71841(19) 0.5961(3) 0.59708(19) 0.0605(17) Uani 0.76 1 d PD A 1
H3SA H 0.7375 0.5631 0.5805 0.073 Uiso 0.76 1 calc PR A 1
H3SB H 0.6921 0.5719 0.6091 0.073 Uiso 0.76 1 calc PR A 1
C4S C 0.7455(2) 0.6301(4) 0.6405(2) 0.091(3) Uani 0.76 1 d PD A 1
H4SA H 0.7712 0.6013 0.6546 0.109 Uiso 0.76 1 calc PR A 1
H4SB H 0.7263 0.6410 0.6682 0.109 Uiso 0.76 1 calc PR A 1
C5S C 0.7627(2) 0.6945(3) 0.6166(2) 0.0751(19) Uani 0.76 1 d PD A 1
H5SA H 0.7528 0.7352 0.6345 0.090 Uiso 0.76 1 calc PR A 1
H5SB H 0.7963 0.6944 0.6181 0.090 Uiso 0.76 1 calc PR A 1
C6S C 0.74173(19) 0.6929(3) 0.5627(2) 0.0708(17) Uani 0.76 1 d PD A 1
H6SA H 0.7321 0.7388 0.5513 0.085 Uiso 0.76 1 calc PR A 1
H6SB H 0.7638 0.6755 0.5399 0.085 Uiso 0.76 1 calc PR A 1
O2T O 0.6984(4) 0.6304(6) 0.5964(5) 0.0657(11) Uani 0.24 1 d PD B 2
C3T C 0.7207(6) 0.5695(7) 0.6151(7) 0.0605(17) Uani 0.24 1 d PD B 2
H3TA H 0.7353 0.5470 0.5873 0.073 Uiso 0.24 1 calc PR B 2
H3TB H 0.6982 0.5379 0.6274 0.073 Uiso 0.24 1 calc PR B 2
C4T C 0.7557(7) 0.5874(12) 0.6577(7) 0.091(3) Uani 0.24 1 d PD B 2
H4TA H 0.7814 0.5550 0.6609 0.109 Uiso 0.24 1 calc PR B 2
H4TB H 0.7427 0.5913 0.6908 0.109 Uiso 0.24 1 calc PR B 2
C5T C 0.7694(6) 0.6561(9) 0.6374(9) 0.0751(19) Uani 0.24 1 d PD B 2
H5TA H 0.7739 0.6889 0.6659 0.090 Uiso 0.24 1 calc PR B 2
H5TB H 0.7985 0.6518 0.6220 0.090 Uiso 0.24 1 calc PR B 2
C6T C 0.7333(5) 0.6811(7) 0.5982(7) 0.0708(17) Uani 0.24 1 d PD B 2
H6TA H 0.7215 0.7255 0.6084 0.085 Uiso 0.24 1 calc PR B 2
H6TB H 0.7453 0.6859 0.5646 0.085 Uiso 0.24 1 calc PR B 2
O3S O 0.2212(3) 0.8479(4) 0.7178(3) 0.107(2) Uani 0.55 1 d PDU C 1
C7S C 0.2472(3) 0.7990(5) 0.7452(3) 0.0701(19) Uani 0.55 1 d PD C 1
H7S1 H 0.2289 0.7580 0.7506 0.084 Uiso 0.55 1 calc PR C 1
H7S2 H 0.2603 0.8166 0.7787 0.084 Uiso 0.55 1 calc PR C 1
C8S C 0.2834(3) 0.7846(6) 0.7110(4) 0.0602(16) Uani 0.55 1 d PD C 1
H8S1 H 0.2734 0.7496 0.6854 0.072 Uiso 0.55 1 calc PR C 1
H8S2 H 0.3119 0.7694 0.7309 0.072 Uiso 0.55 1 calc PR C 1
C9S C 0.2905(5) 0.8559(7) 0.6840(6) 0.059(3) Uani 0.55 1 d PD C 1
H9S1 H 0.3143 0.8832 0.7037 0.071 Uiso 0.55 1 calc PR C 1
H9S2 H 0.2985 0.8500 0.6487 0.071 Uiso 0.55 1 calc PR C 1
C10S C 0.2444(6) 0.8869(9) 0.6849(8) 0.081(3) Uani 0.55 1 d PD C 1
H10A H 0.2472 0.9341 0.6973 0.097 Uiso 0.55 1 calc PR C 1
H10B H 0.2280 0.8870 0.6502 0.097 Uiso 0.55 1 calc PR C 1
O3T O 0.3068(2) 0.7878(4) 0.7079(3) 0.0602(16) Uani 0.45 1 d PD D 2
C7T C 0.2974(7) 0.8430(9) 0.6758(8) 0.059(3) Uani 0.45 1 d PD D 2
H7T1 H 0.2996 0.8295 0.6399 0.071 Uiso 0.45 1 calc PR D 2
H7T2 H 0.3199 0.8794 0.6847 0.071 Uiso 0.45 1 calc PR D 2
C8T C 0.2505(7) 0.8679(12) 0.6819(10) 0.081(3) Uani 0.45 1 d PD D 2
H8T1 H 0.2285 0.8532 0.6531 0.097 Uiso 0.45 1 calc PR D 2
H8T2 H 0.2497 0.9177 0.6848 0.097 Uiso 0.45 1 calc PR D 2
C9T C 0.2407(6) 0.8320(8) 0.7342(6) 0.107(2) Uani 0.45 1 d PD D 2
H9T1 H 0.2482 0.8625 0.7637 0.128 Uiso 0.45 1 calc PR D 2
H9T2 H 0.2084 0.8180 0.7332 0.128 Uiso 0.45 1 calc PR D 2
C10T C 0.2716(3) 0.7719(6) 0.7371(4) 0.0701(19) Uani 0.45 1 d PD D 2
H10C H 0.2837 0.7629 0.7730 0.084 Uiso 0.45 1 calc PR D 2
H10D H 0.2550 0.7313 0.7233 0.084 Uiso 0.45 1 calc PR D 2
O4S O 0.6793(4) 0.0266(6) 0.7204(4) 0.123(3) Uani 0.40 1 d PDU E 1
C11S C 0.7044(4) 0.0806(7) 0.7359(6) 0.123(3) Uani 0.40 1 d PD E 1
H11A H 0.7168 0.1051 0.7075 0.148 Uiso 0.40 1 calc PR E 1
H11B H 0.7290 0.0699 0.7632 0.148 Uiso 0.40 1 calc PR E 1
C12S C 0.6664(5) 0.1137(7) 0.7544(7) 0.123(3) Uani 0.40 1 d PD E 1
H12A H 0.6626 0.1574 0.7361 0.148 Uiso 0.40 1 calc PR E 1
H12B H 0.6753 0.1246 0.7908 0.148 Uiso 0.40 1 calc PR E 1
C13S C 0.6196(5) 0.0810(8) 0.7516(8) 0.123(3) Uani 0.40 1 d PD E 1
H13A H 0.6048 0.0841 0.7836 0.148 Uiso 0.40 1 calc PR E 1
H13B H 0.5986 0.0952 0.7217 0.148 Uiso 0.40 1 calc PR E 1
C14S C 0.6421(5) 0.0182(8) 0.7449(7) 0.123(3) Uani 0.40 1 d PD E 1
H14A H 0.6509 -0.0024 0.7787 0.148 Uiso 0.40 1 calc PR E 1
H14B H 0.6209 -0.0131 0.7251 0.148 Uiso 0.40 1 calc PR E 1
O4T O 0.6360(3) -0.0157(4) 0.7585(3) 0.0826(16) Uani 0.40 1 d PDU F 2
C11T C 0.6683(4) 0.0294(6) 0.7504(5) 0.0826(16) Uani 0.40 1 d PD F 2
H11C H 0.6787 0.0249 0.7160 0.099 Uiso 0.40 1 calc PR F 2
H11D H 0.6948 0.0267 0.7767 0.099 Uiso 0.40 1 calc PR F 2
C12T C 0.6422(4) 0.0895(6) 0.7553(6) 0.0826(16) Uani 0.40 1 d PD F 2
H12C H 0.6511 0.1226 0.7299 0.099 Uiso 0.40 1 calc PR F 2
H12D H 0.6511 0.1088 0.7896 0.099 Uiso 0.40 1 calc PR F 2
C13T C 0.5906(5) 0.0832(5) 0.7486(5) 0.0826(16) Uani 0.40 1 d PD F 2
H13C H 0.5758 0.0906 0.7803 0.099 Uiso 0.40 1 calc PR F 2
H13D H 0.5756 0.1098 0.7197 0.099 Uiso 0.40 1 calc PR F 2
C14T C 0.5980(4) 0.0138(5) 0.7370(4) 0.0826(16) Uani 0.40 1 d PD F 2
H14C H 0.5717 -0.0124 0.7468 0.099 Uiso 0.40 1 calc PR F 2
H14D H 0.5979 0.0098 0.6994 0.099 Uiso 0.40 1 calc PR F 2
O4U O 0.5107(6) 0.0609(9) 0.7658(7) 0.122(5) Uani 0.20 1 d PDU . 3
C11U C 0.4794(7) 0.0117(14) 0.7606(12) 0.122(5) Uani 0.20 1 d PD G 3
H11E H 0.4496 0.0261 0.7435 0.146 Uiso 0.20 1 calc PR G 3
H11F H 0.4759 -0.0135 0.7925 0.146 Uiso 0.20 1 calc PR G 3
C12U C 0.5082(9) -0.0208(12) 0.7276(11) 0.122(5) Uani 0.20 1 d PD G 3
H12E H 0.4899 -0.0246 0.6941 0.146 Uiso 0.20 1 calc PR G 3
H12F H 0.5125 -0.0675 0.7407 0.146 Uiso 0.20 1 calc PR G 3
C13U C 0.5550(9) 0.0032(16) 0.7162(10) 0.122(5) Uani 0.20 1 d PD G 3
H13E H 0.5788 -0.0324 0.7192 0.146 Uiso 0.20 1 calc PR G 3
H13F H 0.5552 0.0288 0.6839 0.146 Uiso 0.20 1 calc PR G 3
C14U C 0.5540(6) 0.0443(15) 0.7606(10) 0.122(5) Uani 0.20 1 d PD G 3
H14E H 0.5672 0.0193 0.7912 0.146 Uiso 0.20 1 calc PR G 3
H14F H 0.5723 0.0858 0.7572 0.146 Uiso 0.20 1 calc PR G 3

loop_
_atom_site_aniso_label
_atom_site_aniso_U_11
_atom_site_aniso_U_22
_atom_site_aniso_U_33
_atom_site_aniso_U_23
_atom_site_aniso_U_13
_atom_site_aniso_U_12
Ru1 0.01364(10) 0.01317(10) 0.01540(10) 0.00076(9) 0.00193(7) 0.00067(9)
Cl1 0.0201(3) 0.0164(3) 0.0193(3) -0.0018(2) -0.0011(2) 0.0010(3)
P1 0.0171(3) 0.0158(3) 0.0162(3) 0.0008(3) 0.0022(3) 0.0005(3)
P2 0.0165(3) 0.0149(3) 0.0163(3) 0.0015(3) 0.0024(3) 0.0018(3)
N1 0.0160(11) 0.0163(11) 0.0184(11) 0.0001(9) 0.0024(9) -0.0031(9)
N2 0.0154(11) 0.0181(11) 0.0202(11) 0.0028(9) 0.0045(9) 0.0019(9)
N3 0.0155(11) 0.0184(11) 0.0194(11) -0.0002(9) 0.0033(9) 0.0010(9)
N4 0.0151(11) 0.0192(12) 0.0205(11) 0.0025(9) 0.0032(9) 0.0022(9)
N5 0.0230(12) 0.0239(13) 0.0239(12) 0.0035(10) 0.0003(10) -0.0003(10)
N6 0.0227(12) 0.0213(12) 0.0247(12) 0.0034(10) -0.0025(10) 0.0005(10)
C1 0.0155(12) 0.0183(13) 0.0174(12) -0.0042(11) -0.0008(10) -0.0010(11)
C2 0.0176(13) 0.0184(13) 0.0217(13) 0.0011(11) 0.0020(11) 0.0003(11)
C3 0.0179(13) 0.0233(14) 0.0223(13) -0.0004(12) 0.0041(10) 0.0004(12)
C4 0.0223(14) 0.0278(15) 0.0216(14) 0.0004(12) 0.0031(11) 0.0028(12)
C5 0.0238(15) 0.047(2) 0.0229(15) -0.0053(13) 0.0002(12) 0.0023(14)
C6 0.047(2) 0.075(3) 0.0232(17) 0.0090(17) 0.0075(15) 0.005(2)
C9 0.0194(14) 0.0236(15) 0.0292(15) 0.0011(12) 0.0063(11) 0.0060(12)
C15 0.0218(14) 0.0250(15) 0.0249(14) 0.0027(12) 0.0027(11) 0.0042(12)
C16 0.0287(16) 0.0277(16) 0.0265(15) 0.0030(13) -0.0037(12) 0.0083(13)
C17 0.0241(15) 0.0304(16) 0.0247(15) 0.0012(13) -0.0019(12) 0.0059(13)
C18 0.0354(17) 0.0236(16) 0.0320(16) 0.0022(13) -0.0008(13) 0.0038(14)
C19 0.045(2) 0.0335(18) 0.0291(16) -0.0030(14) -0.0125(14) 0.0093(16)
C20 0.0219(14) 0.0216(14) 0.0267(15) 0.0058(12) -0.0006(11) 0.0011(12)
C21 0.0212(14) 0.0215(14) 0.0205(13) 0.0015(11) 0.0003(11) -0.0003(12)
C22 0.0246(14) 0.0184(14) 0.0200(13) 0.0020(11) -0.0033(11) -0.0030(12)
C23 0.0232(14) 0.0272(15) 0.0234(14) 0.0053(12) -0.0018(11) -0.0019(13)
C24 0.0306(17) 0.046(2) 0.0335(17) 0.0129(15) -0.0011(14) -0.0120(15)
C25 0.050(2) 0.055(2) 0.048(2) 0.0076(19) -0.0052(18) -0.033(2)
C26 0.071(3) 0.046(2) 0.0339(19) -0.0077(16) -0.0008(18) -0.031(2)
C27 0.0460(19) 0.0252(16) 0.0244(15) -0.0023(12) 0.0032(14) -0.0115(14)
C28 0.0221(14) 0.0276(15) 0.0137(12) -0.0028(11) 0.0012(10) 0.0053(12)
C29 0.0273(15) 0.0289(16) 0.0199(14) -0.0015(12) 0.0018(12) -0.0012(13)
C30 0.0259(16) 0.058(2) 0.0202(15) 0.0007(14) 0.0059(12) 0.0007(16)
C31 0.0360(18) 0.065(2) 0.0244(16) 0.0018(16) 0.0088(14) 0.0251(18)
C32 0.058(2) 0.041(2) 0.0256(16) 0.0018(14) 0.0078(15) 0.0270(18)
C33 0.0420(18) 0.0295(17) 0.0172(13) 0.0003(12) 0.0061(12) 0.0129(14)
C34 0.0204(13) 0.0184(13) 0.0174(13) -0.0010(11) 0.0023(10) -0.0031(11)
C35 0.0209(14) 0.0237(14) 0.0204(13) 0.0044(11) 0.0059(11) -0.0023(12)
C36 0.0171(13) 0.0288(15) 0.0179(13) 0.0017(11) 0.0033(10) -0.0012(12)
C37 0.0243(14) 0.0177(14) 0.0268(15) 0.0038(11) 0.0078(12) -0.0013(12)
C38 0.0178(13) 0.0355(17) 0.0309(15) 0.0048(13) 0.0079(12) 0.0018(13)
C39 0.0186(13) 0.0197(14) 0.0252(14) 0.0024(11) 0.0069(11) 0.0040(11)
C40 0.0170(13) 0.0220(14) 0.0214(14) 0.0039(11) 0.0005(10) 0.0018(11)
C41 0.0182(13) 0.0216(14) 0.0165(13) 0.0022(11) 0.0030(10) 0.0083(11)
C42 0.0233(14) 0.0255(15) 0.0216(13) 0.0036(12) 0.0039(11) 0.0020(13)
C43 0.0304(16) 0.0343(17) 0.0255(15) 0.0086(13) 0.0076(12) 0.0037(14)
C44 0.0303(16) 0.0415(18) 0.0166(14) 0.0072(13) 0.0046(12) 0.0074(14)
C45 0.0335(17) 0.0383(18) 0.0187(14) -0.0047(13) -0.0014(12) 0.0078(15)
C46 0.0284(15) 0.0238(15) 0.0207(14) 0.0022(12) 0.0012(12) 0.0035(13)
C47 0.0262(14) 0.0161(13) 0.0135(12) 0.0034(10) 0.0032(10) 0.0020(11)
C48 0.0271(15) 0.0197(14) 0.0182(13) 0.0030(11) 0.0033(11) 0.0015(12)
C49 0.0385(17) 0.0208(15) 0.0230(14) 0.0046(12) 0.0007(13) -0.0064(13)
C50 0.056(2) 0.0138(14) 0.0280(16) 0.0015(12) 0.0034(15) -0.0016(14)
C51 0.0447(19) 0.0188(15) 0.0250(15) 0.0021(12) 0.0081(13) 0.0109(14)
C52 0.0295(15) 0.0185(14) 0.0195(13) 0.0052(11) 0.0049(11) 0.0050(12)
B1 0.0188(16) 0.0228(17) 0.0399(19) 0.0101(15) 0.0078(14) 0.0027(14)
C53 0.0140(13) 0.0328(17) 0.0456(19) 0.0189(14) 0.0069(13) 0.0013(13)
C54 0.0366(18) 0.040(2) 0.057(2) 0.0221(17) 0.0214(16) 0.0152(16)
C55 0.0357(19) 0.041(2) 0.074(3) 0.0268(19) 0.0246(18) 0.0190(17)
C56 0.0249(17) 0.052(2) 0.076(3) 0.039(2) 0.0025(18) 0.0064(17)
C57 0.0287(18) 0.047(2) 0.058(2) 0.0198(19) -0.0123(16) -0.0039(17)
C58 0.0205(15) 0.0331(18) 0.055(2) 0.0144(16) -0.0071(14) -0.0042(14)
C59 0.0186(14) 0.0273(15) 0.0289(15) 0.0131(13) 0.0030(11) 0.0058(12)
C60 0.0198(14) 0.0414(18) 0.0297(16) 0.0109(14) 0.0023(12) 0.0036(14)
C61 0.0183(15) 0.068(3) 0.0371(18) 0.0152(18) 0.0079(13) 0.0084(16)
C62 0.0314(17) 0.049(2) 0.0314(16) 0.0125(16) 0.0114(14) 0.0178(16)
C63 0.0383(18) 0.0328(18) 0.0337(17) 0.0078(14) 0.0111(14) 0.0099(15)
C64 0.0229(15) 0.0319(16) 0.0365(17) 0.0084(14) 0.0097(13) 0.0028(13)
C65 0.0186(13) 0.0206(14) 0.0254(14) 0.0025(12) 0.0028(11) 0.0025(12)
C66 0.0157(13) 0.0271(16) 0.0306(15) 0.0038(12) 0.0037(11) 0.0028(12)
C67 0.0265(15) 0.0187(13) 0.0274(15) 0.0056(12) 0.0041(12) 0.0024(12)
C68 0.0220(14) 0.0229(14) 0.0261(14) 0.0000(12) 0.0066(11) -0.0037(12)
C69 0.0206(14) 0.0240(15) 0.0343(16) 0.0007(13) 0.0077(12) 0.0025(12)
C70 0.0238(14) 0.0183(14) 0.0328(16) 0.0048(12) 0.0060(12) 0.0036(12)
C71 0.0210(14) 0.0223(15) 0.0434(18) 0.0036(13) 0.0127(13) 0.0030(12)
C72 0.0355(18) 0.0317(17) 0.0405(18) -0.0024(15) 0.0093(14) -0.0107(15)
C73 0.054(2) 0.053(2) 0.040(2) -0.0107(17) 0.0109(17) -0.018(2)
C74 0.046(2) 0.047(2) 0.061(2) -0.0259(19) 0.0205(18) -0.0186(18)
C75 0.0374(19) 0.0280(18) 0.077(3) -0.0093(18) 0.0262(19) -0.0083(16)
C76 0.0298(16) 0.0232(16) 0.054(2) 0.0025(15) 0.0158(15) -0.0010(14)
O1S 0.042(2) 0.0321(19) 0.088(3) 0.000 0.0272(19) 0.000
C1S 0.0368(19) 0.051(2) 0.048(2) 0.0181(17) 0.0166(16) 0.0075(17)
C2S 0.082(3) 0.044(2) 0.046(2) 0.0075(18) 0.010(2) 0.022(2)
O2S 0.048(2) 0.072(3) 0.076(3) -0.029(2) 0.002(2) 0.0012(19)
C3S 0.043(3) 0.081(5) 0.061(4) -0.013(3) 0.021(3) -0.014(3)
C4S 0.071(4) 0.127(7) 0.077(5) 0.003(4) 0.017(4) -0.053(5)
C5S 0.054(4) 0.075(5) 0.092(5) -0.011(4) -0.009(3) -0.010(4)
C6S 0.078(4) 0.055(3) 0.081(4) -0.023(3) 0.014(4) -0.010(3)
O2T 0.048(2) 0.072(3) 0.076(3) -0.029(2) 0.002(2) 0.0012(19)
C3T 0.043(3) 0.081(5) 0.061(4) -0.013(3) 0.021(3) -0.014(3)
C4T 0.071(4) 0.127(7) 0.077(5) 0.003(4) 0.017(4) -0.053(5)
C5T 0.054(4) 0.075(5) 0.092(5) -0.011(4) -0.009(3) -0.010(4)
C6T 0.078(4) 0.055(3) 0.081(4) -0.023(3) 0.014(4) -0.010(3)
O3S 0.097(4) 0.129(4) 0.100(4) 0.035(3) 0.035(3) 0.029(3)
C7S 0.066(5) 0.069(5) 0.078(5) -0.002(4) 0.022(4) 0.014(4)
C8S 0.050(4) 0.060(3) 0.072(3) 0.003(2) 0.014(4) 0.017(4)
C9S 0.047(5) 0.066(6) 0.064(5) -0.005(5) 0.009(3) 0.032(4)
C10S 0.065(5) 0.105(10) 0.074(4) -0.005(6) 0.019(4) 0.033(5)
O3T 0.050(4) 0.060(3) 0.072(3) 0.003(2) 0.014(4) 0.017(4)
C7T 0.047(5) 0.066(6) 0.064(5) -0.005(5) 0.009(3) 0.032(4)
C8T 0.065(5) 0.105(10) 0.074(4) -0.005(6) 0.019(4) 0.033(5)
C9T 0.097(4) 0.129(4) 0.100(4) 0.035(3) 0.035(3) 0.029(3)
C10T 0.066(5) 0.069(5) 0.078(5) -0.002(4) 0.022(4) 0.014(4)
O4S 0.136(5) 0.142(5) 0.095(4) -0.001(3) 0.026(3) 0.000(4)
C11S 0.136(5) 0.142(5) 0.095(4) -0.001(3) 0.026(3) 0.000(4)
C12S 0.136(5) 0.142(5) 0.095(4) -0.001(3) 0.026(3) 0.000(4)
C13S 0.136(5) 0.142(5) 0.095(4) -0.001(3) 0.026(3) 0.000(4)
C14S 0.136(5) 0.142(5) 0.095(4) -0.001(3) 0.026(3) 0.000(4)
O4T 0.109(4) 0.087(3) 0.049(2) -0.007(2) -0.006(2) 0.032(3)
C11T 0.109(4) 0.087(3) 0.049(2) -0.007(2) -0.006(2) 0.032(3)
C12T 0.109(4) 0.087(3) 0.049(2) -0.007(2) -0.006(2) 0.032(3)
C13T 0.109(4) 0.087(3) 0.049(2) -0.007(2) -0.006(2) 0.032(3)
C14T 0.109(4) 0.087(3) 0.049(2) -0.007(2) -0.006(2) 0.032(3)
O4U 0.130(7) 0.124(6) 0.110(6) -0.004(4) 0.009(5) -0.001(5)
C11U 0.130(7) 0.124(6) 0.110(6) -0.004(4) 0.009(5) -0.001(5)
C12U 0.130(7) 0.124(6) 0.110(6) -0.004(4) 0.009(5) -0.001(5)
C13U 0.130(7) 0.124(6) 0.110(6) -0.004(4) 0.009(5) -0.001(5)
C14U 0.130(7) 0.124(6) 0.110(6) -0.004(4) 0.009(5) -0.001(5)

loop_
_atom_type_symbol
_atom_type_description
_atom_type_scat_dispersion_real
_atom_type_scat_dispersion_imag
_atom_type_scat_source
C C 0.0033 0.0016 'International Tables Vol C Tables 4.2.6.8 and 6.1.1.4'
H H 0.0000 0.0000 'International Tables Vol C Tables 4.2.6.8 and 6.1.1.4'
N N 0.0061 0.0033 'International Tables Vol C Tables 4.2.6.8 and 6.1.1.4'
P P 0.1023 0.0942 'International Tables Vol C Tables 4.2.6.8 and 6.1.1.4'
Cl Cl 0.1484 0.1585 'International Tables Vol C Tables 4.2.6.8 and 6.1.1.4'
Ru Ru -1.2594 0.8363 'International Tables Vol C Tables 4.2.6.8 and 6.1.1.4'
B B 0.0013 0.0007 'International Tables Vol C Tables 4.2.6.8 and 6.1.1.4'
O O 0.0106 0.0060 'International Tables Vol C Tables 4.2.6.8 and 6.1.1.4'

loop_
_geom_angle_atom_site_label_1
_geom_angle_atom_site_label_2
_geom_angle_atom_site_label_3
_geom_angle
_geom_angle_site_symmetry_1
_geom_angle_site_symmetry_3
C1 Ru1 N1 63.12(9) . .
C1 Ru1 N3 163.18(9) . .
N1 Ru1 N3 101.77(8) . .
C1 Ru1 P2 100.58(8) . .
N1 Ru1 P2 160.64(6) . .
N3 Ru1 P2 92.65(6) . .
C1 Ru1 P1 98.23(7) . .
N1 Ru1 P1 94.84(7) . .
N3 Ru1 P1 90.08(6) . .
P2 Ru1 P1 98.02(2) . .
C1 Ru1 Cl1 88.65(7) . .
N1 Ru1 Cl1 79.47(6) . .
N3 Ru1 Cl1 80.88(6) . .
P2 Ru1 Cl1 90.29(2) . .
P1 Ru1 Cl1 168.02(2) . .
C28 P1 C22 103.79(13) . .
C28 P1 C21 101.31(12) . .
C22 P1 C21 97.02(12) . .
C28 P1 Ru1 113.59(9) . .
C22 P1 Ru1 126.02(9) . .
C21 P1 Ru1 111.45(9) . .
C40 P2 C47 102.84(12) . .
C40 P2 C41 101.94(12) . .
C47 P2 C41 99.73(12) . .
C40 P2 Ru1 107.18(9) . .
C47 P2 Ru1 122.76(9) . .
C41 P2 Ru1 119.51(8) . .
N2 N1 Ru1 87.14(13) . .
N2 N1 H1A 111(2) . .
Ru1 N1 H1A 129(2) . .
N2 N1 H1B 107.9(19) . .
Ru1 N1 H1B 107.8(19) . .
H1A N1 H1B 111(3) . .
C1 N2 N1 107.2(2) . .
C1 N2 C9 133.7(2) . .
N1 N2 C9 118.7(2) . .
C34 N3 N4 104.1(2) . .
C34 N3 Ru1 127.32(17) . .
N4 N3 Ru1 128.33(16) . .
C36 N4 N3 111.8(2) . .
C36 N4 C39 125.8(2) . .
N3 N4 C39 122.4(2) . .
C15 N5 N6 105.0(2) . .
C17 N6 N5 112.1(2) . .
C17 N6 C20 131.3(2) . .
N5 N6 C20 116.6(2) . .
N2 C1 C2 117.7(2) . .
N2 C1 Ru1 102.48(17) . .
C2 C1 Ru1 139.03(19) . .
C1 C2 C3 111.9(2) . .
C1 C2 H2A 109.2 . .
C3 C2 H2A 109.2 . .
C1 C2 H2B 109.2 . .
C3 C2 H2B 109.2 . .
H2A C2 H2B 107.9 . .
C4 C3 C2 111.7(2) . .
C4 C3 H3A 109.3 . .
C2 C3 H3A 109.3 . .
C4 C3 H3B 109.3 . .
C2 C3 H3B 109.3 . .
H3A C3 H3B 107.9 . .
C5 C4 C3 113.0(2) . .
C5 C4 H4A 109.0 . .
C3 C4 H4A 109.0 . .
C5 C4 H4B 109.0 . .
C3 C4 H4B 109.0 . .
H4A C4 H4B 107.8 . .
C6 C5 C4 112.8(3) . .
C6 C5 H5A 109.0 . .
C4 C5 H5A 109.0 . .
C6 C5 H5B 109.0 . .
C4 C5 H5B 109.0 . .
H5A C5 H5B 107.8 . .
C5 C6 H6A 109.5 . .
C5 C6 H6B 109.5 . .
H6A C6 H6B 109.5 . .
C5 C6 H6C 109.5 . .
H6A C6 H6C 109.5 . .
H6B C6 H6C 109.5 . .
N2 C9 H9A 109.5 . .
N2 C9 H9B 109.5 . .
H9A C9 H9B 109.5 . .
N2 C9 H9C 109.5 . .
H9A C9 H9C 109.5 . .
H9B C9 H9C 109.5 . .
N5 C15 C16 110.5(3) . .
N5 C15 C18 120.1(2) . .
C16 C15 C18 129.4(3) . .
C17 C16 C15 106.4(3) . .
C17 C16 H16 126.8 . .
C15 C16 H16 126.8 . .
N6 C17 C16 106.1(2) . .
N6 C17 C19 122.9(3) . .
C16 C17 C19 131.1(3) . .
C15 C18 H18A 109.5 . .
C15 C18 H18B 109.5 . .
H18A C18 H18B 109.5 . .
C15 C18 H18C 109.5 . .
H18A C18 H18C 109.5 . .
H18B C18 H18C 109.5 . .
C17 C19 H19A 109.5 . .
C17 C19 H19B 109.5 . .
H19A C19 H19B 109.5 . .
C17 C19 H19C 109.5 . .
H19A C19 H19C 109.5 . .
H19B C19 H19C 109.5 . .
N6 C20 C21 112.1(2) . .
N6 C20 H20A 109.2 . .
C21 C20 H20A 109.2 . .
N6 C20 H20B 109.2 . .
C21 C20 H20B 109.2 . .
H20A C20 H20B 107.9 . .
C20 C21 P1 111.76(18) . .
C20 C21 H21A 109.3 . .
P1 C21 H21A 109.3 . .
C20 C21 H21B 109.3 . .
P1 C21 H21B 109.3 . .
H21A C21 H21B 107.9 . .
C23 C22 C27 118.3(3) . .
C23 C22 P1 120.0(2) . .
C27 C22 P1 121.1(2) . .
C24 C23 C22 121.2(3) . .
C24 C23 H23 119.4 . .
C22 C23 H23 119.4 . .
C25 C24 C23 120.0(3) . .
C25 C24 H24 120.0 . .
C23 C24 H24 120.0 . .
C24 C25 C26 119.5(3) . .
C24 C25 H25 120.2 . .
C26 C25 H25 120.2 . .
C27 C26 C25 120.9(3) . .
C27 C26 H26 119.5 . .
C25 C26 H26 119.5 . .
C26 C27 C22 120.0(3) . .
C26 C27 H27 120.0 . .
C22 C27 H27 120.0 . .
C29 C28 C33 118.5(3) . .
C29 C28 P1 119.5(2) . .
C33 C28 P1 121.7(2) . .
C30 C29 C28 120.2(3) . .
C30 C29 H29 119.9 . .
C28 C29 H29 119.9 . .
C31 C30 C29 120.9(3) . .
C31 C30 H30 119.6 . .
C29 C30 H30 119.6 . .
C30 C31 C32 119.4(3) . .
C30 C31 H31 120.3 . .
C32 C31 H31 120.3 . .
C33 C32 C31 120.2(3) . .
C33 C32 H32 119.9 . .
C31 C32 H32 119.9 . .
C32 C33 C28 120.7(3) . .
C32 C33 H33 119.7 . .
C28 C33 H33 119.7 . .
N3 C34 C35 110.8(2) . .
N3 C34 C37 124.1(2) . .
C35 C34 C37 125.1(2) . .
C36 C35 C34 106.4(2) . .
C36 C35 H35 126.8 . .
C34 C35 H35 126.8 . .
N4 C36 C35 106.9(2) . .
N4 C36 C38 123.0(2) . .
C35 C36 C38 130.1(2) . .
C34 C37 H37A 109.5 . .
C34 C37 H37B 109.5 . .
H37A C37 H37B 109.5 . .
C34 C37 H37C 109.5 . .
H37A C37 H37C 109.5 . .
H37B C37 H37C 109.5 . .
C36 C38 H38A 109.5 . .
C36 C38 H38B 109.5 . .
H38A C38 H38B 109.5 . .
C36 C38 H38C 109.5 . .
H38A C38 H38C 109.5 . .
H38B C38 H38C 109.5 . .
N4 C39 C40 113.6(2) . .
N4 C39 H39A 108.8 . .
C40 C39 H39A 108.8 . .
N4 C39 H39B 108.8 . .
C40 C39 H39B 108.8 . .
H39A C39 H39B 107.7 . .
C39 C40 P2 110.05(18) . .
C39 C40 H40A 109.7 . .
P2 C40 H40A 109.7 . .
C39 C40 H40B 109.7 . .
P2 C40 H40B 109.7 . .
H40A C40 H40B 108.2 . .
C46 C41 C42 117.7(2) . .
C46 C41 P2 120.1(2) . .
C42 C41 P2 122.1(2) . .
C43 C42 C41 120.9(3) . .
C43 C42 H42 119.6 . .
C41 C42 H42 119.6 . .
C44 C43 C42 120.3(3) . .
C44 C43 H43 119.9 . .
C42 C43 H43 119.9 . .
C43 C44 C45 119.6(3) . .
C43 C44 H44 120.2 . .
C45 C44 H44 120.2 . .
C44 C45 C46 120.4(3) . .
C44 C45 H45 119.8 . .
C46 C45 H45 119.8 . .
C45 C46 C41 121.1(3) . .
C45 C46 H46 119.4 . .
C41 C46 H46 119.4 . .
C52 C47 C48 118.2(2) . .
C52 C47 P2 123.8(2) . .
C48 C47 P2 118.0(2) . .
C49 C48 C47 121.1(3) . .
C49 C48 H48 119.4 . .
C47 C48 H48 119.4 . .
C48 C49 C50 119.7(3) . .
C48 C49 H49 120.2 . .
C50 C49 H49 120.2 . .
C51 C50 C49 120.3(3) . .
C51 C50 H50 119.9 . .
C49 C50 H50 119.9 . .
C50 C51 C52 119.8(3) . .
C50 C51 H51 120.1 . .
C52 C51 H51 120.1 . .
C51 C52 C47 120.9(3) . .
C51 C52 H52 119.6 . .
C47 C52 H52 119.6 . .
C71 B1 C65 109.2(2) . .
C71 B1 C59 110.8(2) . .
C65 B1 C59 110.1(2) . .
C71 B1 C53 110.3(2) . .
C65 B1 C53 108.9(2) . .
C59 B1 C53 107.4(2) . .
C54 C53 C58 114.9(3) . .
C54 C53 B1 121.3(3) . .
C58 C53 B1 123.7(3) . .
C53 C54 C55 122.5(4) . .
C53 C54 H54 118.7 . .
C55 C54 H54 118.7 . .
C56 C55 C54 120.0(4) . .
C56 C55 H55 120.0 . .
C54 C55 H55 120.0 . .
C57 C56 C55 119.3(3) . .
C57 C56 H56 120.3 . .
C55 C56 H56 120.3 . .
C56 C57 C58 120.3(4) . .
C56 C57 H57 119.8 . .
C58 C57 H57 119.8 . .
C57 C58 C53 122.9(3) . .
C57 C58 H58 118.5 . .
C53 C58 H58 118.5 . .
C60 C59 C64 114.9(3) . .
C60 C59 B1 122.9(3) . .
C64 C59 B1 122.0(2) . .
C61 C60 C59 122.2(3) . .
C61 C60 H60 118.9 . .
C59 C60 H60 118.9 . .
C62 C61 C60 121.1(3) . .
C62 C61 H61 119.4 . .
C60 C61 H61 119.4 . .
C63 C62 C61 118.4(3) . .
C63 C62 H62 120.8 . .
C61 C62 H62 120.8 . .
C62 C63 C64 120.1(3) . .
C62 C63 H63 120.0 . .
C64 C63 H63 120.0 . .
C63 C64 C59 123.2(3) . .
C63 C64 H64 118.4 . .
C59 C64 H64 118.4 . .
C66 C65 C70 115.0(2) . .
C66 C65 B1 121.3(2) . .
C70 C65 B1 123.7(2) . .
C67 C66 C65 123.0(3) . .
C67 C66 H66 118.5 . .
C65 C66 H66 118.5 . .
C68 C67 C66 120.2(3) . .
C68 C67 H67 119.9 . .
C66 C67 H67 119.9 . .
C67 C68 C69 119.0(3) . .
C67 C68 H68 120.5 . .
C69 C68 H68 120.5 . .
C70 C69 C68 119.9(3) . .
C70 C69 H69 120.1 . .
C68 C69 H69 120.1 . .
C69 C70 C65 123.0(3) . .
C69 C70 H70 118.5 . .
C65 C70 H70 118.5 . .
C72 C71 C76 114.2(3) . .
C72 C71 B1 124.0(3) . .
C76 C71 B1 121.8(3) . .
C73 C72 C71 122.9(3) . .
C73 C72 H72 118.6 . .
C71 C72 H72 118.6 . .
C74 C73 C72 120.1(3) . .
C74 C73 H73 120.0 . .
C72 C73 H73 120.0 . .
C75 C74 C73 119.0(3) . .
C75 C74 H74 120.5 . .
C73 C74 H74 120.5 . .
C74 C75 C76 120.3(3) . .
C74 C75 H75 119.9 . .
C76 C75 H75 119.9 . .
C75 C76 C71 123.5(3) . .
C75 C76 H76 118.3 . .
C71 C76 H76 118.3 . .
C1S O1S C1S 108.4(4) . 2_656
O1S C1S C2S 106.8(3) . .
O1S C1S H1SA 110.4 . .
C2S C1S H1SA 110.4 . .
O1S C1S H1SB 110.4 . .
C2S C1S H1SB 110.4 . .
H1SA C1S H1SB 108.6 . .
C1S C2S C2S 101.0(2) . 2_656
C1S C2S H2SA 111.6 . .
C2S C2S H2SA 111.6 2_656 .
C1S C2S H2SB 111.6 . .
C2S C2S H2SB 111.6 2_656 .
H2SA C2S H2SB 109.4 . .
C6S O2S C3S 103.4(4) . .
O2S C3S C4S 106.1(5) . .
O2S C3S H3SA 110.5 . .
C4S C3S H3SA 110.5 . .
O2S C3S H3SB 110.5 . .
C4S C3S H3SB 110.5 . .
H3SA C3S H3SB 108.7 . .
C3S C4S C5S 103.6(5) . .
C3S C4S H4SA 111.0 . .
C5S C4S H4SA 111.0 . .
C3S C4S H4SB 111.0 . .
C5S C4S H4SB 111.0 . .
H4SA C4S H4SB 109.0 . .
C6S C5S C4S 104.5(4) . .
C6S C5S H5SA 110.8 . .
C4S C5S H5SA 110.8 . .
C6S C5S H5SB 110.8 . .
C4S C5S H5SB 110.8 . .
H5SA C5S H5SB 108.9 . .
O2S C6S C5S 106.3(4) . .
O2S C6S H6SA 110.5 . .
C5S C6S H6SA 110.5 . .
O2S C6S H6SB 110.5 . .
C5S C6S H6SB 110.5 . .
H6SA C6S H6SB 108.7 . .
C6T O2T C3T 105.7(11) . .
O2T C3T C4T 108.5(13) . .
O2T C3T H3TA 110.0 . .
C4T C3T H3TA 110.0 . .
O2T C3T H3TB 110.0 . .
C4T C3T H3TB 110.0 . .
H3TA C3T H3TB 108.4 . .
C3T C4T C5T 97.9(12) . .
C3T C4T H4TA 112.2 . .
C5T C4T H4TA 112.2 . .
C3T C4T H4TB 112.2 . .
C5T C4T H4TB 112.2 . .
H4TA C4T H4TB 109.8 . .
C6T C5T C4T 110.0(12) . .
C6T C5T H5TA 109.7 . .
C4T C5T H5TA 109.7 . .
C6T C5T H5TB 109.7 . .
C4T C5T H5TB 109.7 . .
H5TA C5T H5TB 108.2 . .
O2T C6T C5T 104.6(11) . .
O2T C6T H6TA 110.8 . .
C5T C6T H6TA 110.8 . .
O2T C6T H6TB 110.8 . .
C5T C6T H6TB 110.8 . .
H6TA C6T H6TB 108.9 . .
C7S O3S C10S 115.3(9) . .
O3S C7S C8S 102.2(7) . .
O3S C7S H7S1 111.3 . .
C8S C7S H7S1 111.3 . .
O3S C7S H7S2 111.3 . .
C8S C7S H7S2 111.3 . .
H7S1 C7S H7S2 109.2 . .
C7S C8S C9S 103.5(7) . .
C7S C8S H8S1 111.1 . .
C9S C8S H8S1 111.1 . .
C7S C8S H8S2 111.1 . .
C9S C8S H8S2 111.1 . .
H8S1 C8S H8S2 109.0 . .
C10S C9S C8S 101.2(9) . .
C10S C9S H9S1 111.5 . .
C8S C9S H9S1 111.5 . .
C10S C9S H9S2 111.5 . .
C8S C9S H9S2 111.5 . .
H9S1 C9S H9S2 109.3 . .
O3S C10S C9S 106.9(9) . .
O3S C10S H10A 110.4 . .
C9S C10S H10A 110.4 . .
O3S C10S H10B 110.4 . .
C9S C10S H10B 110.4 . .
H10A C10S H10B 108.6 . .
C10T O3T C7T 113.5(9) . .
O3T C7T C8T 108.9(11) . .
O3T C7T H7T1 109.9 . .
C8T C7T H7T1 109.9 . .
O3T C7T H7T2 109.9 . .
C8T C7T H7T2 109.9 . .
H7T1 C7T H7T2 108.3 . .
C7T C8T C9T 101.3(11) . .
C7T C8T H8T1 111.5 . .
C9T C8T H8T1 111.5 . .
C7T C8T H8T2 111.5 . .
C9T C8T H8T2 111.5 . .
H8T1 C8T H8T2 109.3 . .
C10T C9T C8T 103.6(9) . .
C10T C9T H9T1 111.0 . .
C8T C9T H9T1 111.0 . .
C10T C9T H9T2 111.0 . .
C8T C9T H9T2 111.0 . .
H9T1 C9T H9T2 109.0 . .
O3T C10T C9T 106.2(9) . .
O3T C10T H10C 110.5 . .
C9T C10T H10C 110.5 . .
O3T C10T H10D 110.5 . .
C9T C10T H10D 110.5 . .
H10C C10T H10D 108.7 . .
C11S O4S C14S 114.1(12) . .
O4S C11S C12S 92.2(10) . .
O4S C11S H11A 113.2 . .
C12S C11S H11A 113.2 . .
O4S C11S H11B 113.2 . .
C12S C11S H11B 113.2 . .
H11A C11S H11B 110.6 . .
C11S C12S C13S 122.0(11) . .
C11S C12S H12A 106.8 . .
C13S C12S H12A 106.8 . .
C11S C12S H12B 106.8 . .
C13S C12S H12B 106.8 . .
C14S C12S H12B 112.2 . .
H12A C12S H12B 106.7 . .
C14S C13S C12S 86.8(11) . .
C14S C13S H13A 114.2 . .
C12S C13S H13A 114.2 . .
C14S C13S H13B 114.2 . .
C12S C13S H13B 114.2 . .
H13A C13S H13B 111.3 . .
O4S C14S C13S 111.5(12) . .
O4S C14S H14A 109.3 . .
C13S C14S H14A 109.3 . .
C12S C14S H14A 102.5 . .
O4S C14S H14B 109.3 . .
C13S C14S H14B 109.3 . .
C12S C14S H14B 147.7 . .
H14A C14S H14B 108.0 . .
C14T O4T C11T 102.7(10) . .
O4T C11T C12T 98.1(10) . .
O4T C11T H11C 112.1 . .
C12T C11T H11C 112.1 . .
O4T C11T H11D 112.1 . .
C12T C11T H11D 112.1 . .
H11C C11T H11D 109.8 . .
C11T C12T C13T 117.7(10) . .
C11T C12T H12C 107.9 . .
C13T C12T H12C 107.9 . .
C14T C12T H12C 122.7 . .
C11T C12T H12D 107.9 . .
C13T C12T H12D 107.9 . .
C14T C12T H12D 127.7 . .
H12C C12T H12D 107.2 . .
C14T C13T C12T 85.9(9) . .
C14T C13T H13C 114.3 . .
C12T C13T H13C 114.3 . .
C14T C13T H13D 114.3 . .
C12T C13T H13D 114.3 . .
H13C C13T H13D 111.5 . .
O4T C14T C13T 118.0(10) . .
O4T C14T H14C 107.8 . .
C13T C14T H14C 107.8 . .
C12T C14T H14C 146.5 . .
O4T C14T H14D 107.8 . .
C13T C14T H14D 107.8 . .
C12T C14T H14D 103.6 . .
H14C C14T H14D 107.1 . .
C14U O4U C11U 117.8(17) . .
O4U C11U C12U 86.7(12) . .
O4U C11U H11E 114.2 . .
C12U C11U H11E 114.2 . .
O4U C11U H11F 114.2 . .
C12U C11U H11F 114.2 . .
H11E C11U H11F 111.4 . .
C11U C12U C13U 126.1(14) . .
C11U C12U H12E 105.8 . .
C13U C12U H12E 105.8 . .
C14U C12U H12E 136.0 . .
C11U C12U H12F 105.8 . .
C13U C12U H12F 105.8 . .
C14U C12U H12F 113.1 . .
H12E C12U H12F 106.2 . .
C14U C13U C12U 85.4(12) . .
C14U C13U H13E 114.4 . .
C12U C13U H13E 114.4 . .
C14U C13U H13F 114.4 . .
C12U C13U H13F 114.4 . .
H13E C13U H13F 111.5 . .
O4U C14U C13U 108.9(16) . .
O4U C14U C12U 66.0(10) . .
C13U C14U C12U 49.3(8) . .
O4U C14U H14E 109.9 . .
C13U C14U H14E 109.9 . .
C12U C14U H14E 102.9 . .
O4U C14U H14F 109.9 . .
C13U C14U H14F 109.9 . .
C12U C14U H14F 147.6 . .
H14E C14U H14F 108.3 . .

loop_
_geom_bond_atom_site_label_1
_geom_bond_atom_site_label_2
_geom_bond_distance
_geom_bond_site_symmetry_2
Ru1 C1 1.977(2) .
Ru1 N1 2.237(2) .
Ru1 N3 2.239(2) .
Ru1 P2 2.2846(7) .
Ru1 P1 2.3096(7) .
Ru1 Cl1 2.4616(6) .
P1 C28 1.830(3) .
P1 C22 1.837(3) .
P1 C21 1.858(3) .
P2 C40 1.825(3) .
P2 C47 1.831(3) .
P2 C41 1.849(3) .
N1 N2 1.439(3) .
N1 H1A 0.82(3) .
N1 H1B 0.84(3) .
N2 C1 1.314(3) .
N2 C9 1.457(3) .
N3 C34 1.348(3) .
N3 N4 1.382(3) .
N4 C36 1.346(3) .
N4 C39 1.455(3) .
N5 C15 1.335(3) .
N5 N6 1.368(3) .
N6 C17 1.356(3) .
N6 C20 1.453(3) .
C1 C2 1.505(3) .
C2 C3 1.536(3) .
C2 H2A 0.9900 .
C2 H2B 0.9900 .
C3 C4 1.524(4) .
C3 H3A 0.9900 .
C3 H3B 0.9900 .
C4 C5 1.521(4) .
C4 H4A 0.9900 .
C4 H4B 0.9900 .
C5 C6 1.519(4) .
C5 H5A 0.9900 .
C5 H5B 0.9900 .
C6 H6A 0.9800 .
C6 H6B 0.9800 .
C6 H6C 0.9800 .
C9 H9A 0.9800 .
C9 H9B 0.9800 .
C9 H9C 0.9800 .
C15 C16 1.404(4) .
C15 C18 1.485(4) .
C16 C17 1.373(4) .
C16 H16 0.9500 .
C17 C19 1.499(4) .
C18 H18A 0.9800 .
C18 H18B 0.9800 .
C18 H18C 0.9800 .
C19 H19A 0.9800 .
C19 H19B 0.9800 .
C19 H19C 0.9800 .
C20 C21 1.538(4) .
C20 H20A 0.9900 .
C20 H20B 0.9900 .
C21 H21A 0.9900 .
C21 H21B 0.9900 .
C22 C23 1.393(4) .
C22 C27 1.397(4) .
C23 C24 1.382(4) .
C23 H23 0.9500 .
C24 C25 1.375(5) .
C24 H24 0.9500 .
C25 C26 1.385(5) .
C25 H25 0.9500 .
C26 C27 1.382(4) .
C26 H26 0.9500 .
C27 H27 0.9500 .
C28 C29 1.397(4) .
C28 C33 1.401(4) .
C29 C30 1.384(4) .
C29 H29 0.9500 .
C30 C31 1.384(5) .
C30 H30 0.9500 .
C31 C32 1.385(5) .
C31 H31 0.9500 .
C32 C33 1.384(4) .
C32 H32 0.9500 .
C33 H33 0.9500 .
C34 C35 1.393(3) .
C34 C37 1.495(4) .
C35 C36 1.368(4) .
C35 H35 0.9500 .
C36 C38 1.494(4) .
C37 H37A 0.9800 .
C37 H37B 0.9800 .
C37 H37C 0.9800 .
C38 H38A 0.9800 .
C38 H38B 0.9800 .
C38 H38C 0.9800 .
C39 C40 1.536(3) .
C39 H39A 0.9900 .
C39 H39B 0.9900 .
C40 H40A 0.9900 .
C40 H40B 0.9900 .
C41 C46 1.390(4) .
C41 C42 1.396(4) .
C42 C43 1.392(4) .
C42 H42 0.9500 .
C43 C44 1.374(4) .
C43 H43 0.9500 .
C44 C45 1.380(4) .
C44 H44 0.9500 .
C45 C46 1.385(4) .
C45 H45 0.9500 .
C46 H46 0.9500 .
C47 C52 1.391(4) .
C47 C48 1.404(4) .
C48 C49 1.376(4) .
C48 H48 0.9500 .
C49 C50 1.387(4) .
C49 H49 0.9500 .
C50 C51 1.384(4) .
C50 H50 0.9500 .
C51 C52 1.387(4) .
C51 H51 0.9500 .
C52 H52 0.9500 .
B1 C71 1.632(5) .
B1 C65 1.644(4) .
B1 C59 1.651(4) .
B1 C53 1.655(4) .
C53 C54 1.393(4) .
C53 C58 1.397(5) .
C54 C55 1.405(4) .
C54 H54 0.9500 .
C55 C56 1.369(5) .
C55 H55 0.9500 .
C56 C57 1.366(5) .
C56 H56 0.9500 .
C57 C58 1.389(4) .
C57 H57 0.9500 .
C58 H58 0.9500 .
C59 C60 1.394(4) .
C59 C64 1.398(4) .
C60 C61 1.393(4) .
C60 H60 0.9500 .
C61 C62 1.378(5) .
C61 H61 0.9500 .
C62 C63 1.374(4) .
C62 H62 0.9500 .
C63 C64 1.393(4) .
C63 H63 0.9500 .
C64 H64 0.9500 .
C65 C66 1.400(4) .
C65 C70 1.403(4) .
C66 C67 1.390(4) .
C66 H66 0.9500 .
C67 C68 1.379(4) .
C67 H67 0.9500 .
C68 C69 1.391(4) .
C68 H68 0.9500 .
C69 C70 1.388(4) .
C69 H69 0.9500 .
C70 H70 0.9500 .
C71 C72 1.403(4) .
C71 C76 1.407(4) .
C72 C73 1.392(5) .
C72 H72 0.9500 .
C73 C74 1.382(5) .
C73 H73 0.9500 .
C74 C75 1.373(5) .
C74 H74 0.9500 .
C75 C76 1.377(5) .
C75 H75 0.9500 .
C76 H76 0.9500 .
O1S C1S 1.426(4) .
O1S C1S 1.426(4) 2_656
C1S C2S 1.504(5) .
C1S H1SA 0.9900 .
C1S H1SB 0.9900 .
C2S C2S 1.521(8) 2_656
C2S H2SA 0.9900 .
C2S H2SB 0.9900 .
O2S C6S 1.436(4) .
O2S C3S 1.436(4) .
C3S C4S 1.488(5) .
C3S H3SA 0.9900 .
C3S H3SB 0.9900 .
C4S C5S 1.529(9) .
C4S H4SA 0.9900 .
C4S H4SB 0.9900 .
C5S C6S 1.488(5) .
C5S H5SA 0.9900 .
C5S H5SB 0.9900 .
C6S H6SA 0.9900 .
C6S H6SB 0.9900 .
O2T C6T 1.436(4) .
O2T C3T 1.436(4) .
C3T C4T 1.488(5) .
C3T H3TA 0.9900 .
C3T H3TB 0.9900 .
C4T C5T 1.529(9) .
C4T H4TA 0.9900 .
C4T H4TB 0.9900 .
C5T C6T 1.488(5) .
C5T H5TA 0.9900 .
C5T H5TB 0.9900 .
C6T H6TA 0.9900 .
C6T H6TB 0.9900 .
O3S C7S 1.390(7) .
O3S C10S 1.390(7) .
C7S C8S 1.494(5) .
C7S H7S1 0.9900 .
C7S H7S2 0.9900 .
C8S C9S 1.600(12) .
C8S H8S1 0.9900 .
C8S H8S2 0.9900 .
C9S C10S 1.494(5) .
C9S H9S1 0.9900 .
C9S H9S2 0.9900 .
C10S H10A 0.9900 .
C10S H10B 0.9900 .
O3T C10T 1.390(7) .
O3T C7T 1.390(7) .
C7T C8T 1.494(5) .
C7T H7T1 0.9900 .
C7T H7T2 0.9900 .
C8T C9T 1.600(12) .
C8T H8T1 0.9900 .
C8T H8T2 0.9900 .
C9T C10T 1.494(5) .
C9T H9T1 0.9900 .
C9T H9T2 0.9900 .
C10T H10C 0.9900 .
C10T H10D 0.9900 .
O4S C11S 1.339(9) .
O4S C14S 1.339(9) .
C11S C12S 1.427(7) .
C11S H11A 0.9900 .
C11S H11B 0.9900 .
C12S C13S 1.520(13) .
C12S H12A 0.9900 .
C12S H12B 0.9900 .
C13S C14S 1.427(7) .
C13S H13A 0.9900 .
C13S H13B 0.9900 .
C14S H14A 0.9900 .
C14S H14B 0.9900 .
O4T C14T 1.337(11) .
O4T C11T 1.339(9) .
C11T C12T 1.427(7) .
C11T H11C 0.9900 .
C11T H11D 0.9900 .
C12T C13T 1.520(13) .
C12T H12C 0.9900 .
C12T H12D 0.9900 .
C13T C14T 1.427(7) .
C13T H13C 0.9900 .
C13T H13D 0.9900 .
C14T H14C 0.9900 .
C14T H14D 0.9900 .
O4U C14U 1.339(9) .
O4U C11U 1.339(9) .
C11U C12U 1.427(7) .
C11U H11E 0.9900 .
C11U H11F 0.9900 .
C12U C13U 1.520(13) .
C12U H12E 0.9900 .
C12U H12F 0.9900 .
C13U C14U 1.427(7) .
C13U H13E 0.9900 .
C13U H13F 0.9900 .
C14U H14E 0.9900 .
C14U H14F 0.9900 .

loop_
_geom_torsion_atom_site_label_1
_geom_torsion_atom_site_label_2
_geom_torsion_atom_site_label_3
_geom_torsion_atom_site_label_4
_geom_torsion
_geom_torsion_site_symmetry_1
_geom_torsion_site_symmetry_4
C1 Ru1 P1 C28 162.90(12) . .
N1 Ru1 P1 C28 -133.60(11) . .
N3 Ru1 P1 C28 -31.78(11) . .
P2 Ru1 P1 C28 60.91(10) . .
Cl1 Ru1 P1 C28 -72.58(15) . .
C1 Ru1 P1 C22 33.18(14) . .
N1 Ru1 P1 C22 96.68(12) . .
N3 Ru1 P1 C22 -161.49(12) . .
P2 Ru1 P1 C22 -68.81(11) . .
Cl1 Ru1 P1 C22 157.70(14) . .
C1 Ru1 P1 C21 -83.43(12) . .
N1 Ru1 P1 C21 -19.93(11) . .
N3 Ru1 P1 C21 81.89(11) . .
P2 Ru1 P1 C21 174.58(9) . .
Cl1 Ru1 P1 C21 41.09(16) . .
C1 Ru1 P2 C40 151.10(11) . .
N1 Ru1 P2 C40 119.9(2) . .
N3 Ru1 P2 C40 -18.47(11) . .
P1 Ru1 P2 C40 -108.92(9) . .
Cl1 Ru1 P2 C40 62.42(9) . .
C1 Ru1 P2 C47 -90.51(12) . .
N1 Ru1 P2 C47 -121.7(2) . .
N3 Ru1 P2 C47 99.93(11) . .
P1 Ru1 P2 C47 9.48(10) . .
Cl1 Ru1 P2 C47 -179.18(10) . .
C1 Ru1 P2 C41 36.02(13) . .
N1 Ru1 P2 C41 4.9(2) . .
N3 Ru1 P2 C41 -133.54(11) . .
P1 Ru1 P2 C41 136.01(10) . .
Cl1 Ru1 P2 C41 -52.65(10) . .
C1 Ru1 N1 N2 -1.29(13) . .
N3 Ru1 N1 N2 170.83(13) . .
P2 Ru1 N1 N2 33.5(3) . .
P1 Ru1 N1 N2 -98.08(13) . .
Cl1 Ru1 N1 N2 92.57(13) . .
Ru1 N1 N2 C1 1.82(18) . .
Ru1 N1 N2 C9 -171.52(19) . .
C1 Ru1 N3 C34 23.8(4) . .
N1 Ru1 N3 C34 -1.2(2) . .
P2 Ru1 N3 C34 165.9(2) . .
P1 Ru1 N3 C34 -96.1(2) . .
Cl1 Ru1 N3 C34 76.0(2) . .
C1 Ru1 N3 N4 -149.1(3) . .
N1 Ru1 N3 N4 -174.07(19) . .
P2 Ru1 N3 N4 -7.06(19) . .
P1 Ru1 N3 N4 90.97(19) . .
Cl1 Ru1 N3 N4 -96.93(19) . .
C34 N3 N4 C36 1.4(3) . .
Ru1 N3 N4 C36 175.64(17) . .
C34 N3 N4 C39 -179.4(2) . .
Ru1 N3 N4 C39 -5.2(3) . .
C15 N5 N6 C17 -0.3(3) . .
C15 N5 N6 C20 -179.4(2) . .
N1 N2 C1 C2 -174.0(2) . .
C9 N2 C1 C2 -2.1(4) . .
N1 N2 C1 Ru1 -2.1(2) . .
C9 N2 C1 Ru1 169.8(2) . .
N1 Ru1 C1 N2 1.45(15) . .
N3 Ru1 C1 N2 -26.2(4) . .
P2 Ru1 C1 N2 -167.46(15) . .
P1 Ru1 C1 N2 92.73(16) . .
Cl1 Ru1 C1 N2 -77.42(16) . .
N1 Ru1 C1 C2 170.4(3) . .
N3 Ru1 C1 C2 142.8(3) . .
P2 Ru1 C1 C2 1.5(3) . .
P1 Ru1 C1 C2 -98.3(3) . .
Cl1 Ru1 C1 C2 91.6(3) . .
N2 C1 C2 C3 71.9(3) . .
Ru1 C1 C2 C3 -95.9(3) . .
C1 C2 C3 C4 168.2(2) . .
C2 C3 C4 C5 -179.8(2) . .
C3 C4 C5 C6 179.8(3) . .
N6 N5 C15 C16 0.3(3) . .
N6 N5 C15 C18 -179.9(2) . .
N5 C15 C16 C17 -0.1(3) . .
C18 C15 C16 C17 -179.9(3) . .
N5 N6 C17 C16 0.2(3) . .
C20 N6 C17 C16 179.2(3) . .
N5 N6 C17 C19 -177.9(3) . .
C20 N6 C17 C19 1.0(5) . .
C15 C16 C17 N6 -0.1(3) . .
C15 C16 C17 C19 177.9(3) . .
C17 N6 C20 C21 -104.9(3) . .
N5 N6 C20 C21 74.0(3) . .
N6 C20 C21 P1 -152.62(19) . .
C28 P1 C21 C20 -151.1(2) . .
C22 P1 C21 C20 -45.4(2) . .
Ru1 P1 C21 C20 87.81(19) . .
C28 P1 C22 C23 -159.0(2) . .
C21 P1 C22 C23 97.5(2) . .
Ru1 P1 C22 C23 -25.5(3) . .
C28 P1 C22 C27 29.5(3) . .
C21 P1 C22 C27 -74.0(3) . .
Ru1 P1 C22 C27 163.0(2) . .
C27 C22 C23 C24 -2.7(4) . .
P1 C22 C23 C24 -174.4(2) . .
C22 C23 C24 C25 0.6(5) . .
C23 C24 C25 C26 1.7(5) . .
C24 C25 C26 C27 -2.0(6) . .
C25 C26 C27 C22 -0.1(6) . .
C23 C22 C27 C26 2.4(5) . .
P1 C22 C27 C26 174.1(3) . .
C22 P1 C28 C29 -143.7(2) . .
C21 P1 C28 C29 -43.5(2) . .
Ru1 P1 C28 C29 76.1(2) . .
C22 P1 C28 C33 41.8(3) . .
C21 P1 C28 C33 142.1(2) . .
Ru1 P1 C28 C33 -98.3(2) . .
C33 C28 C29 C30 2.1(4) . .
P1 C28 C29 C30 -172.5(2) . .
C28 C29 C30 C31 -0.5(4) . .
C29 C30 C31 C32 -1.4(5) . .
C30 C31 C32 C33 1.7(5) . .
C31 C32 C33 C28 -0.1(5) . .
C29 C28 C33 C32 -1.8(4) . .
P1 C28 C33 C32 172.7(2) . .
N4 N3 C34 C35 -1.3(3) . .
Ru1 N3 C34 C35 -175.54(17) . .
N4 N3 C34 C37 176.9(2) . .
Ru1 N3 C34 C37 2.6(4) . .
N3 C34 C35 C36 0.7(3) . .
C37 C34 C35 C36 -177.5(2) . .
N3 N4 C36 C35 -1.1(3) . .
C39 N4 C36 C35 179.8(2) . .
N3 N4 C36 C38 178.2(2) . .
C39 N4 C36 C38 -1.0(4) . .
C34 C35 C36 N4 0.2(3) . .
C34 C35 C36 C38 -179.0(3) . .
C36 N4 C39 C40 -129.0(3) . .
N3 N4 C39 C40 51.9(3) . .
N4 C39 C40 P2 -83.4(2) . .
C47 P2 C40 C39 -70.2(2) . .
C41 P2 C40 C39 -173.26(18) . .
Ru1 P2 C40 C39 60.42(19) . .
C40 P2 C41 C46 -55.1(2) . .
C47 P2 C41 C46 -160.6(2) . .
Ru1 P2 C41 C46 62.7(2) . .
C40 P2 C41 C42 120.7(2) . .
C47 P2 C41 C42 15.2(2) . .
Ru1 P2 C41 C42 -121.5(2) . .
C46 C41 C42 C43 0.6(4) . .
P2 C41 C42 C43 -175.3(2) . .
C41 C42 C43 C44 0.0(4) . .
C42 C43 C44 C45 -0.8(4) . .
C43 C44 C45 C46 1.1(4) . .
C44 C45 C46 C41 -0.4(4) . .
C42 C41 C46 C45 -0.4(4) . .
P2 C41 C46 C45 175.6(2) . .
C40 P2 C47 C52 -7.4(2) . .
C41 P2 C47 C52 97.4(2) . .
Ru1 P2 C47 C52 -127.82(19) . .
C40 P2 C47 C48 174.0(2) . .
C41 P2 C47 C48 -81.3(2) . .
Ru1 P2 C47 C48 53.5(2) . .
C52 C47 C48 C49 2.1(4) . .
P2 C47 C48 C49 -179.2(2) . .
C47 C48 C49 C50 -0.6(4) . .
C48 C49 C50 C51 -0.9(4) . .
C49 C50 C51 C52 0.8(4) . .
C50 C51 C52 C47 0.7(4) . .
C48 C47 C52 C51 -2.2(4) . .
P2 C47 C52 C51 179.2(2) . .
C71 B1 C53 C54 -39.1(4) . .
C65 B1 C53 C54 80.7(3) . .
C59 B1 C53 C54 -160.1(3) . .
C71 B1 C53 C58 143.3(3) . .
C65 B1 C53 C58 -96.9(3) . .
C59 B1 C53 C58 22.4(4) . .
C58 C53 C54 C55 -0.8(5) . .
B1 C53 C54 C55 -178.6(3) . .
C53 C54 C55 C56 -0.3(5) . .
C54 C55 C56 C57 1.0(5) . .
C55 C56 C57 C58 -0.7(5) . .
C56 C57 C58 C53 -0.5(5) . .
C54 C53 C58 C57 1.2(4) . .
B1 C53 C58 C57 178.9(3) . .
C71 B1 C59 C60 -27.4(4) . .
C65 B1 C59 C60 -148.4(3) . .
C53 B1 C59 C60 93.2(3) . .
C71 B1 C59 C64 157.4(3) . .
C65 B1 C59 C64 36.5(4) . .
C53 B1 C59 C64 -82.0(3) . .
C64 C59 C60 C61 1.2(4) . .
B1 C59 C60 C61 -174.3(3) . .
C59 C60 C61 C62 -0.1(5) . .
C60 C61 C62 C63 -0.7(5) . .
C61 C62 C63 C64 0.4(5) . .
C62 C63 C64 C59 0.8(5) . .
C60 C59 C64 C63 -1.5(4) . .
B1 C59 C64 C63 174.0(3) . .
C71 B1 C65 C66 -80.0(3) . .
C59 B1 C65 C66 41.9(4) . .
C53 B1 C65 C66 159.5(3) . .
C71 B1 C65 C70 97.7(3) . .
C59 B1 C65 C70 -140.4(3) . .
C53 B1 C65 C70 -22.8(4) . .
C70 C65 C66 C67 -0.4(4) . .
B1 C65 C66 C67 177.5(3) . .
C65 C66 C67 C68 0.7(4) . .
C66 C67 C68 C69 -0.4(4) . .
C67 C68 C69 C70 -0.1(4) . .
C68 C69 C70 C65 0.4(4) . .
C66 C65 C70 C69 -0.1(4) . .
B1 C65 C70 C69 -178.0(3) . .
C65 B1 C71 C72 22.4(4) . .
C59 B1 C71 C72 -99.1(3) . .
C53 B1 C71 C72 142.0(3) . .
C65 B1 C71 C76 -157.9(3) . .
C59 B1 C71 C76 80.6(3) . .
C53 B1 C71 C76 -38.2(4) . .
C76 C71 C72 C73 1.0(4) . .
B1 C71 C72 C73 -179.2(3) . .
C71 C72 C73 C74 0.8(5) . .
C72 C73 C74 C75 -2.2(6) . .
C73 C74 C75 C76 1.7(5) . .
C74 C75 C76 C71 0.2(5) . .
C72 C71 C76 C75 -1.5(4) . .
B1 C71 C76 C75 178.7(3) . .
C1S O1S C1S C2S 12.95(17) 2_656 .
O1S C1S C2S C2S -32.8(4) . 2_656
C6S O2S C3S C4S 39.9(6) . .
O2S C3S C4S C5S -26.1(7) . .
C3S C4S C5S C6S 3.0(8) . .
C3S O2S C6S C5S -37.8(6) . .
C4S C5S C6S O2S 21.1(7) . .
C6T O2T C3T C4T 37.9(19) . .
O2T C3T C4T C5T -34(2) . .
C3T C4T C5T C6T 19(3) . .
C3T O2T C6T C5T -23(2) . .
C4T C5T C6T O2T 2(3) . .
C10S O3S C7S C8S -26.9(16) . .
O3S C7S C8S C9S 32.5(12) . .
C7S C8S C9S C10S -28.1(15) . .
C7S O3S C10S C9S 8(2) . .
C8S C9S C10S O3S 13.0(19) . .
C10T O3T C7T C8T -1(2) . .
O3T C7T C8T C9T 16(2) . .
C7T C8T C9T C10T -24(2) . .
C7T O3T C10T C9T -15.4(19) . .
C8T C9T C10T O3T 24.3(19) . .
C14S O4S C11S C12S -23.8(18) . .
O4S C11S C12S C13S 1(2) . .
O4S C11S C12S C14S 14.3(11) . .
C11S C12S C13S C14S 18(2) . .
C11S O4S C14S C13S 42(2) . .
C11S O4S C14S C12S 17.7(13) . .
C12S C13S C14S O4S -31.3(18) . .
C11S C12S C14S O4S -15.3(12) . .
C13S C12S C14S O4S 148.9(18) . .
C11S C12S C14S C13S -164.3(18) . .
C14T O4T C11T C12T 34.9(11) . .
O4T C11T C12T C13T -20.2(14) . .
O4T C11T C12T C14T -22.9(8) . .
C11T C12T C13T C14T -3.6(13) . .
C11T O4T C14T C13T -47.4(14) . .
C11T O4T C14T C12T -24.7(8) . .
C12T C13T C14T O4T 29.5(13) . .
C11T C12T C14T O4T 23.6(8) . .
C13T C12T C14T O4T -153.1(12) . .
C11T C12T C14T C13T 176.7(12) . .
O4U O4U C11U C12U 79(2) 2_656 .
C11U O4U C11U C12U -3.3(18) 2_656 .
C14U O4U C11U C12U -28(3) . .
C12U O4U C11U C12U -64(4) 2_656 .
O4U C11U C12U C13U 4(4) . .
O4U C11U C12U C14U 16.4(19) . .
O4U O4U C12U C11U -75(3) 2_656 .
C11U O4U C12U C11U 169(6) 2_656 .
C14U O4U C12U C11U 154(3) . .
C12U O4U C12U C11U 36(3) 2_656 .
O4U O4U C12U C13U 109(3) 2_656 .
C11U O4U C12U C13U -7(6) 2_656 .
C14U O4U C12U C13U -22(2) . .
C11U O4U C12U C13U -176(3) . .
C12U O4U C12U C13U -140(3) 2_656 .
O4U O4U C12U C14U 131(3) 2_656 .
C11U O4U C12U C14U 15(6) 2_656 .
C11U O4U C12U C14U -154(3) . .
C12U O4U C12U C14U -118(3) 2_656 .
C11U C12U C13U C14U 17(4) . .
O4U C12U C13U C14U 19.9(18) . .
O4U O4U C14U C13U -25(3) 2_656 .
C11U O4U C14U C13U 20(2) 2_656 .
C11U O4U C14U C13U 46(4) . .
C12U O4U C14U C13U 61(3) 2_656 .
C12U O4U C14U C13U 25(2) . .
O4U O4U C14U C12U -49.8(16) 2_656 .
C11U O4U C14U C12U -5(2) 2_656 .
C11U O4U C14U C12U 22(2) . .
C12U O4U C14U C12U 37(2) 2_656 .
C12U C13U C14U O4U -30(3) . .
C11U C12U C14U O4U -18(2) . .
C13U C12U C14U O4U 148(3) . .
C11U C12U C14U C13U -166(3) . .
O4U C12U C14U C13U -148(3) . .
